data_1507282
loop_
_publ_author_name
'Maeda, Hiromitsu'
'Osuka, Atsuhiro'
'Ishikawa, Yuichi'
'Aritome, Isao'
'Hisaeda, Yoshio'
'Furuta, Hiroyuki'

_publ_section_title
;
 N-confused porphyrin-bearing meso-perfluorophenyl groups: a potential
 agent that forms stable square-planar complexes with Cu(II) and Ag(III).
;
_journal_issue 8
_journal_name_full 'Organic letters'
_journal_page_first 1293
_journal_page_last 1296
_journal_paper_doi 10.1021/ol034227l
_journal_volume 5
_journal_year 2003
_chemical_formula_sum 'C44 H8 Cu F20 N4'
_chemical_formula_weight 1036.09
_chemical_name_systematic
; 
 ? 
;
_space_group_IT_number 148
_symmetry_space_group_name_Hall '-R 3'
_symmetry_space_group_name_H-M 'R -3 :H'
_atom_sites_solution_hydrogens geom
_atom_sites_solution_primary direct
_atom_sites_solution_secondary difmap
_audit_creation_method SHELXL-97
_cell_angle_alpha 90.00
_cell_angle_beta 90.00
_cell_angle_gamma 120.00
_cell_formula_units_Z 9
_cell_length_a 20.1647(9)
_cell_length_b 20.1647(9)
_cell_length_c 23.941(2)
_cell_measurement_temperature 100(2)
_cell_volume 8430.6(9)
_computing_structure_refinement 'SHELXL-97 (Sheldrick, 1997)'
_computing_structure_solution 'SHELXS-97 (Sheldrick, 1990)'
_diffrn_ambient_temperature 100(2)
_diffrn_measured_fraction_theta_full 1.000
_diffrn_measured_fraction_theta_max 1.000
_diffrn_radiation_monochromator graphite
_diffrn_radiation_source 'fine-focus sealed tube'
_diffrn_radiation_type MoK\a
_diffrn_radiation_wavelength 0.71073
_diffrn_reflns_av_R_equivalents 0.0589
_diffrn_reflns_av_sigmaI/netI 0.0608
_diffrn_reflns_limit_h_max 20
_diffrn_reflns_limit_h_min -20
_diffrn_reflns_limit_k_max 19
_diffrn_reflns_limit_k_min -20
_diffrn_reflns_limit_l_max 23
_diffrn_reflns_limit_l_min -14
_diffrn_reflns_number 10821
_diffrn_reflns_theta_full 20.81
_diffrn_reflns_theta_max 20.81
_diffrn_reflns_theta_min 1.44
_exptl_absorpt_coefficient_mu 0.498
_exptl_absorpt_correction_T_max 0.9158
_exptl_absorpt_correction_T_min 0.9158
_exptl_absorpt_correction_type empirical
_exptl_crystal_density_diffrn 1.837
_exptl_crystal_density_method 'not measured'
_exptl_crystal_F_000 3654
_exptl_crystal_size_max 0.18
_exptl_crystal_size_mid 0.18
_exptl_crystal_size_min 0.18
_refine_diff_density_max 0.358
_refine_diff_density_min -0.339
_refine_diff_density_rms 0.072
_refine_ls_extinction_method none
_refine_ls_goodness_of_fit_ref 1.017
_refine_ls_hydrogen_treatment mixed
_refine_ls_matrix_type full
_refine_ls_number_parameters 313
_refine_ls_number_reflns 1966
_refine_ls_number_restraints 0
_refine_ls_restrained_S_all 1.017
_refine_ls_R_factor_all 0.1164
_refine_ls_R_factor_gt 0.0707
_refine_ls_shift/su_max 0.003
_refine_ls_shift/su_mean 0.000
_refine_ls_structure_factor_coef Fsqd
_refine_ls_weighting_details 'calc w=1/[\s^2^(Fo^2^)+(0.1468P)^2^+47.4560P] where P=(Fo^2^+2Fc^2^)/3'
_refine_ls_weighting_scheme calc
_refine_ls_wR_factor_gt 0.1996
_refine_ls_wR_factor_ref 0.2552
_reflns_number_gt 1198
_reflns_number_total 1966
_reflns_threshold_expression >2sigma(I)
_cod_data_source_file ol034227lsi20030207_112228.cif
_cod_data_source_block C6F5-NCP-Cu(II)_(4-Cu)
_cod_original_cell_volume 8430.4(9)
_cod_database_code 1507282

loop_
_symmetry_equiv_pos_as_xyz
'x, y, z'
'-y, x-y, z'
'-x+y, -x, z'
'x+2/3, y+1/3, z+1/3'
'-y+2/3, x-y+1/3, z+1/3'
'-x+y+2/3, -x+1/3, z+1/3'
'x+1/3, y+2/3, z+2/3'
'-y+1/3, x-y+2/3, z+2/3'
'-x+y+1/3, -x+2/3, z+2/3'
'-x, -y, -z'
'y, -x+y, -z'
'x-y, x, -z'
'-x+2/3, -y+1/3, -z+1/3'
'y+2/3, -x+y+1/3, -z+1/3'
'x-y+2/3, x+1/3, -z+1/3'
'-x+1/3, -y+2/3, -z+2/3'
'y+1/3, -x+y+2/3, -z+2/3'
'x-y+1/3, x+2/3, -z+2/3'

loop_
_atom_site_label
_atom_site_type_symbol
_atom_site_fract_x
_atom_site_fract_y
_atom_site_fract_z
_atom_site_U_iso_or_equiv
_atom_site_adp_type
_atom_site_occupancy
_atom_site_symmetry_multiplicity
_atom_site_calc_flag
_atom_site_refinement_flags
C1 C 0.3521(7) -0.0791(7) 0.5667(5) 0.094(3) Uani 1 1 d .
C2 C 0.3142(7) -0.0687(7) 0.6122(6) 0.108(3) Uani 1 1 d .
H2 H 0.2641 -0.1039 0.6251 0.129 Uiso 1 1 calc R
C3 C 0.3626(8) 0.0010(7) 0.6342(5) 0.107(3) Uani 1 1 d .
H3 H 0.3540 0.0232 0.6664 0.129 Uiso 1 1 calc R
C4 C 0.4290(7) 0.0344(7) 0.5995(5) 0.098(3) Uani 1 1 d .
C5 C 0.4909(7) 0.1077(7) 0.6083(5) 0.101(3) Uani 1 1 d .
C6 C 0.5575(6) 0.1397(6) 0.5746(5) 0.090(3) Uani 1 1 d .
C7 C 0.6204(7) 0.2127(7) 0.5826(6) 0.115(4) Uani 1 1 d .
H7 H 0.6256 0.2483 0.6106 0.138 Uiso 1 1 calc R
C8 C 0.6717(7) 0.2231(7) 0.5438(6) 0.117(4) Uani 1 1 d .
H8 H 0.7203 0.2680 0.5396 0.140 Uiso 1 1 calc R
C9 C 0.6428(7) 0.1575(6) 0.5101(6) 0.096(3) Uani 1 1 d .
C10 C 0.6813(6) 0.1469(6) 0.4658(5) 0.094(3) Uani 1 1 d .
C11 C 0.4869(7) 0.1552(7) 0.6524(7) 0.110(4) Uani 1 1 d .
C12 C 0.4472(10) 0.1925(8) 0.6464(8) 0.132(5) Uani 1 1 d .
C13 C 0.4452(10) 0.2386(10) 0.6851(14) 0.172(8) Uani 1 1 d .
C14 C 0.4753(17) 0.2440(13) 0.7361(13) 0.195(13) Uani 1 1 d .
C15 C 0.518(2) 0.2104(16) 0.7438(11) 0.245(14) Uani 1 1 d .
C16 C 0.5218(13) 0.1660(10) 0.7039(9) 0.175(7) Uani 1 1 d .
C17 C 0.7574(6) 0.2085(6) 0.4518(5) 0.101(3) Uani 1 1 d .
C18 C 0.8233(7) 0.2065(7) 0.4675(6) 0.111(4) Uani 1 1 d .
C19 C 0.8956(8) 0.2657(10) 0.4542(6) 0.117(4) Uani 1 1 d .
C20 C 0.9043(7) 0.3273(8) 0.4264(6) 0.106(4) Uani 1 1 d .
C21 C 0.8421(8) 0.3308(6) 0.4090(6) 0.108(4) Uani 1 1 d .
C22 C 0.7702(6) 0.2732(7) 0.4229(5) 0.100(3) Uani 1 1 d .
Cu1 Cu 0.5000 0.0000 0.5000 0.0893(8) Uani 1 2 d S
F1 F 0.4095(5) 0.1831(5) 0.5982(5) 0.173(4) Uani 1 1 d .
F2 F 0.4065(7) 0.2750(7) 0.6785(7) 0.277(8) Uani 1 1 d .
F3 F 0.4759(8) 0.2905(8) 0.7751(7) 0.306(9) Uani 1 1 d .
F4 F 0.5570(15) 0.2196(10) 0.7920(6) 0.359(13) Uani 1 1 d .
F5 F 0.5625(10) 0.1288(7) 0.7122(4) 0.255(7) Uani 1 1 d .
F6 F 0.8152(4) 0.1458(5) 0.4952(3) 0.133(2) Uani 1 1 d .
F7 F 0.9570(4) 0.2610(5) 0.4703(3) 0.152(3) Uani 1 1 d .
F8 F 0.9752(4) 0.3844(4) 0.4140(3) 0.134(2) Uani 1 1 d .
F9 F 0.8506(4) 0.3918(4) 0.3798(3) 0.135(3) Uani 1 1 d .
F10 F 0.7101(4) 0.2786(3) 0.4055(3) 0.125(2) Uani 1 1 d .
N1 N 0.4231(5) -0.0153(5) 0.5575(4) 0.093(2) Uani 1 1 d .
N2 N 0.5714(6) 0.1053(5) 0.5309(4) 0.105(3) Uani 1 1 d .

loop_
_atom_site_aniso_label
_atom_site_aniso_U_11
_atom_site_aniso_U_22
_atom_site_aniso_U_33
_atom_site_aniso_U_23
_atom_site_aniso_U_13
_atom_site_aniso_U_12
C1 0.100(8) 0.084(8) 0.111(9) 0.006(7) -0.003(7) 0.055(8)
C2 0.103(8) 0.098(9) 0.127(10) 0.007(8) 0.000(8) 0.054(8)
C3 0.123(9) 0.098(9) 0.102(9) -0.002(7) 0.003(8) 0.056(8)
C4 0.099(8) 0.109(9) 0.099(9) 0.010(8) 0.005(7) 0.062(8)
C5 0.111(9) 0.085(8) 0.114(10) -0.003(7) -0.009(8) 0.056(8)
C6 0.101(8) 0.081(8) 0.102(8) 0.003(7) 0.007(7) 0.056(7)
C7 0.103(8) 0.089(8) 0.155(12) -0.009(8) 0.032(9) 0.048(8)
C8 0.107(9) 0.083(8) 0.158(12) -0.011(8) 0.009(9) 0.046(7)
C9 0.090(8) 0.082(8) 0.128(10) 0.005(8) 0.000(8) 0.052(7)
C10 0.078(7) 0.086(8) 0.126(10) 0.013(7) -0.005(7) 0.046(7)
C11 0.094(8) 0.098(8) 0.127(12) -0.020(8) 0.009(8) 0.040(7)
C12 0.128(12) 0.110(10) 0.158(15) -0.017(10) 0.024(11) 0.058(10)
C13 0.142(14) 0.142(14) 0.25(3) -0.069(17) 0.011(15) 0.081(11)
C14 0.21(2) 0.145(16) 0.19(2) -0.062(18) 0.08(2) 0.062(15)
C15 0.36(4) 0.23(2) 0.15(2) -0.094(19) 0.00(2) 0.14(3)
C16 0.26(2) 0.146(13) 0.152(17) -0.019(13) -0.041(16) 0.126(15)
C17 0.094(9) 0.086(8) 0.124(9) -0.002(7) -0.007(7) 0.045(7)
C18 0.091(9) 0.102(9) 0.139(11) 0.008(8) -0.004(8) 0.046(8)
C19 0.096(11) 0.130(12) 0.133(11) -0.022(9) -0.006(8) 0.063(10)
C20 0.077(9) 0.092(9) 0.133(11) -0.031(8) 0.000(7) 0.031(8)
C21 0.097(10) 0.066(7) 0.145(11) -0.008(7) 0.006(8) 0.029(8)
C22 0.077(8) 0.092(8) 0.131(10) -0.006(7) -0.007(7) 0.043(7)
Cu1 0.0888(13) 0.0795(12) 0.1081(15) 0.0085(10) -0.0036(10) 0.0485(10)
F1 0.144(7) 0.177(8) 0.241(11) -0.049(8) -0.045(7) 0.112(6)
F2 0.188(9) 0.235(11) 0.46(2) -0.172(13) -0.045(11) 0.146(10)
F3 0.289(15) 0.235(12) 0.329(17) -0.130(13) 0.104(13) 0.082(11)
F4 0.66(4) 0.284(16) 0.148(10) -0.083(11) -0.074(17) 0.25(2)
F5 0.44(2) 0.218(11) 0.171(9) -0.066(8) -0.127(12) 0.214(14)
F6 0.118(5) 0.153(6) 0.151(6) 0.016(5) -0.005(4) 0.085(5)
F7 0.091(4) 0.203(8) 0.169(7) -0.017(6) -0.018(4) 0.080(5)
F8 0.098(5) 0.109(5) 0.162(6) -0.034(4) 0.009(4) 0.027(4)
F9 0.106(5) 0.090(4) 0.191(7) -0.001(5) 0.015(5) 0.034(4)
F10 0.101(5) 0.094(4) 0.178(7) 0.024(4) 0.009(4) 0.047(3)
N1 0.088(6) 0.084(6) 0.114(7) 0.003(5) -0.006(5) 0.049(5)
N2 0.105(7) 0.095(6) 0.119(8) 0.006(6) 0.003(6) 0.054(6)

loop_
_atom_type_symbol
_atom_type_description
_atom_type_scat_dispersion_real
_atom_type_scat_dispersion_imag
_atom_type_scat_source
C C 0.0033 0.0016 'International Tables Vol C Tables 4.2.6.8 and 6.1.1.4'
H H 0.0000 0.0000 'International Tables Vol C Tables 4.2.6.8 and 6.1.1.4'
N N 0.0061 0.0033 'International Tables Vol C Tables 4.2.6.8 and 6.1.1.4'
F F 0.0171 0.0103 'International Tables Vol C Tables 4.2.6.8 and 6.1.1.4'
Cu Cu 0.3201 1.2651 'International Tables Vol C Tables 4.2.6.8 and 6.1.1.4'

loop_
_geom_angle_atom_site_label_1
_geom_angle_atom_site_label_2
_geom_angle_atom_site_label_3
_geom_angle
_geom_angle_site_symmetry_1
_geom_angle_site_symmetry_3
N1 C1 C2 111.8(11) . .
N1 C1 C10 125.6(12) . 10_656
C2 C1 C10 122.6(12) . 10_656
C3 C2 C1 107.1(11) . .
C3 C2 H2 126.5 . .
C1 C2 H2 126.5 . .
C2 C3 C4 106.4(11) . .
C2 C3 H3 126.8 . .
C4 C3 H3 126.8 . .
N1 C4 C5 125.9(11) . .
N1 C4 C3 111.1(11) . .
C5 C4 C3 123.0(12) . .
C4 C5 C6 122.6(11) . .
C4 C5 C11 119.5(12) . .
C6 C5 C11 117.8(11) . .
N2 C6 C7 109.4(11) . .
N2 C6 C5 126.6(11) . .
C7 C6 C5 123.9(12) . .
C8 C7 C6 107.4(11) . .
C8 C7 H7 126.3 . .
C6 C7 H7 126.3 . .
C7 C8 C9 109.2(11) . .
C7 C8 H8 125.4 . .
C9 C8 H8 125.4 . .
N2 C9 C10 127.2(11) . .
N2 C9 C8 107.1(11) . .
C10 C9 C8 125.6(12) . .
C9 C10 C1 122.3(10) . 10_656
C9 C10 C17 118.5(11) . .
C1 C10 C17 119.2(11) 10_656 .
C12 C11 C16 113.8(16) . .
C12 C11 C5 122.2(15) . .
C16 C11 C5 124.0(15) . .
C13 C12 F1 119.0(19) . .
C13 C12 C11 123(2) . .
F1 C12 C11 117.6(15) . .
F2 C13 C12 123(3) . .
F2 C13 C14 116(3) . .
C12 C13 C14 121(2) . .
F3 C14 C15 119(3) . .
F3 C14 C13 123(3) . .
C15 C14 C13 117(2) . .
C16 C15 C14 121(3) . .
C16 C15 F4 118(4) . .
C14 C15 F4 122(3) . .
C15 C16 F5 121(3) . .
C15 C16 C11 123(2) . .
F5 C16 C11 116.0(17) . .
C22 C17 C18 115.5(11) . .
C22 C17 C10 122.7(10) . .
C18 C17 C10 121.8(11) . .
F6 C18 C19 120.1(12) . .
F6 C18 C17 118.6(11) . .
C19 C18 C17 121.3(13) . .
C20 C19 F7 120.6(14) . .
C20 C19 C18 120.5(12) . .
F7 C19 C18 119.0(15) . .
C19 C20 F8 119.5(13) . .
C19 C20 C21 120.3(12) . .
F8 C20 C21 120.2(14) . .
F9 C21 C20 120.5(12) . .
F9 C21 C22 119.7(12) . .
C20 C21 C22 119.8(12) . .
F10 C22 C21 118.3(11) . .
F10 C22 C17 119.0(10) . .
C21 C22 C17 122.6(11) . .
N1 Cu1 N1 180.000(1) 10_656 .
N1 Cu1 N2 90.0(4) 10_656 .
N1 Cu1 N2 90.0(4) . .
N1 Cu1 N2 90.0(4) 10_656 10_656
N1 Cu1 N2 90.0(4) . 10_656
N2 Cu1 N2 180.000(1) . 10_656
C4 N1 C1 103.5(9) . .
C4 N1 Cu1 128.0(8) . .
C1 N1 Cu1 128.4(9) . .
C6 N2 C9 106.9(10) . .
C6 N2 Cu1 126.7(8) . .
C9 N2 Cu1 126.4(8) . .

loop_
_geom_bond_atom_site_label_1
_geom_bond_atom_site_label_2
_geom_bond_distance
_geom_bond_site_symmetry_2
C1 N1 1.383(13) .
C1 C2 1.405(15) .
C1 C10 1.417(15) 10_656
C2 C3 1.354(15) .
C2 H2 0.9500 .
C3 C4 1.427(15) .
C3 H3 0.9500 .
C4 N1 1.382(14) .
C4 C5 1.393(15) .
C5 C6 1.416(15) .
C5 C11 1.454(16) .
C6 N2 1.360(13) .
C6 C7 1.394(15) .
C7 C8 1.324(15) .
C7 H7 0.9500 .
C8 C9 1.404(15) .
C8 H8 0.9500 .
C9 N2 1.382(13) .
C9 C10 1.393(16) .
C10 C1 1.417(15) 10_656
C10 C17 1.451(14) .
C11 C12 1.351(18) .
C11 C16 1.38(2) .
C12 C13 1.33(2) .
C12 F1 1.342(19) .
C13 F2 1.32(2) .
C13 C14 1.34(3) .
C14 F3 1.32(2) .
C14 C15 1.34(4) .
C15 C16 1.34(3) .
C15 F4 1.36(4) .
C16 F5 1.37(2) .
C17 C22 1.383(15) .
C17 C18 1.399(15) .
C18 F6 1.329(13) .
C18 C19 1.383(16) .
C19 C20 1.342(17) .
C19 F7 1.346(13) .
C20 F8 1.345(12) .
C20 C21 1.355(16) .
C21 F9 1.348(13) .
C21 C22 1.371(15) .
C22 F10 1.336(11) .
Cu1 N1 1.980(9) 10_656
Cu1 N1 1.980(9) .
Cu1 N2 2.018(9) .
Cu1 N2 2.018(9) 10_656
